data_1504742
loop_
_publ_author_name
'Reddy, Leleti Rajender'
'Hu, Bin'
'Prashad, Mahavir'
'Prasad, Kapa'

_publ_section_title
;
 Asymmetric synthesis of homoallylic amines bearing adjacent stereogenic
 centers by addition of substituted allylic zinc reagents to
 N-tert-butanesulfinylimines.
;
_journal_issue 14
_journal_name_full 'Organic letters'
_journal_page_first 3109
_journal_page_last 3112
_journal_paper_doi 10.1021/ol800998u
_journal_volume 10
_journal_year 2008
_chemical_absolute_configuration ad
_chemical_formula_moiety 'C17 H24 Br1 N1 O1 S1'
_chemical_formula_sum 'C17 H24 Br N O S'
_chemical_formula_weight 370.36
_space_group_IT_number 18
_symmetry_cell_setting orthorhombic
_symmetry_space_group_name_Hall 'P 2 2ab'
_symmetry_space_group_name_H-M 'P 21 21 2'
_atom_type_scat_source 'International Tables for Crystallography (Vol C)'
_cell_angle_alpha 90.00
_cell_angle_beta 90.00
_cell_angle_gamma 90.00
_cell_formula_units_Z 8
_cell_length_a 20.4237(14)
_cell_length_b 20.3095(10)
_cell_length_c 8.6895(3)
_cell_measurement_reflns_used 29628
_cell_measurement_temperature 150
_cell_measurement_theta_max 27
_cell_measurement_theta_min 2
_cell_volume 3604.4(3)
_computing_cell_refinement 'DENZO/SCALEPACK (Otwinowski & Minor, 1996)'
_computing_data_collection 'Collect (Nonius, 1998)'
_computing_data_reduction 'DENZO/SCALEPACK (Otwinowski & Minor, 1996)'
_computing_molecular_graphics
;
    ORTEP (Johnson, 1976)
    PLATON (Spek, 1997)
;
_computing_publication_material 'SHELX97(Sheldrick, 2008) and local programs'
_computing_structure_refinement 'SHELX97 (Sheldrick, 2008)'
_computing_structure_solution
;
 Direct methods (Charge Flipping, Oszlanyi and Suto, 2004 in PLATON, Spek, 1997)
;
_diffrn_ambient_temperature 150
_diffrn_measured_fraction_theta_full 0.992
_diffrn_measured_fraction_theta_max 0.9222
_diffrn_measurement_device_type Nonius_KappaCCD
_diffrn_measurement_method \w
_diffrn_radiation_monochromator 'graphite 002'
_diffrn_radiation_type MO-K\a
_diffrn_radiation_wavelength 0.71073
_diffrn_reflns_av_R_equivalents 0.099
_diffrn_reflns_limit_h_max 26
_diffrn_reflns_limit_h_min -26
_diffrn_reflns_limit_k_max 26
_diffrn_reflns_limit_k_min -26
_diffrn_reflns_limit_l_max 10
_diffrn_reflns_limit_l_min -10
_diffrn_reflns_number 29628
_diffrn_reflns_theta_full 25.1
_diffrn_reflns_theta_max 27.48
_diffrn_reflns_theta_min 2.23
_diffrn_standards_number 0
_exptl_absorpt_coefficient_mu 2.368
_exptl_absorpt_correction_T_max 0.8373
_exptl_absorpt_correction_T_min 0.3208
_exptl_absorpt_correction_type multi-scan
_exptl_absorpt_process_details 'SCALEPACK (Otwinowski & Minor, 1997)'
_exptl_crystal_colour_primary colourless
_exptl_crystal_density_diffrn 1.365
_exptl_crystal_density_method 'not measured'
_exptl_crystal_description needle
_exptl_crystal_F_000 1536
_exptl_crystal_size_max 0.45
_exptl_crystal_size_mid 0.15
_exptl_crystal_size_min 0.08
_refine_diff_density_max 0.90
_refine_diff_density_min -0.93
_refine_ls_abs_structure_details 'Flack H. D. (1983), Acta Cryst. A39, 876-881'
_refine_ls_abs_structure_Flack -0.013(8)
_refine_ls_extinction_method none
_refine_ls_goodness_of_fit_ref 1.033
_refine_ls_hydrogen_treatment mixed
_refine_ls_matrix_type full
_refine_ls_number_parameters 391
_refine_ls_number_reflns 8124
_refine_ls_number_restraints 1
_refine_ls_R_factor_all 0.079
_refine_ls_R_factor_gt 0.046
_refine_ls_shift/su_max 0.001
_refine_ls_structure_factor_coef Fsqd
_refine_ls_weighting_details '1/[\s^2^(Fo^2^)+(0.0396P)^2^+0.6970P] where P=(Fo^2^+2Fc^2^)/3  '
_refine_ls_weighting_scheme calc
_refine_ls_wR_factor_gt 0.087
_refine_ls_wR_factor_ref 0.099
_reflns_Friedel_coverage 0.8725
_reflns_number_gt 5902
_reflns_number_total 8124
_reflns_threshold_expression >2.0\s(I)
_cod_data_source_file ol800998u-file002.cif
_cod_data_source_block S111
_cod_depositor_comments
;
The following automatic conversions were performed:

'_refine_ls_weighting_scheme' value 'calc ' changed to 'calc'
according to /home/saulius/struct/CIF-dictionaries/cif_core.dic
dictionary named 'cif_core.dic' version 2.4.1 from 2010-06-29.

Automatic conversion script
Id: cif_fix_values 1715 2011-07-08 13:25:40Z adriana 

The following automatic conversions were performed:

data name '_exptl_absorpt__process_details' was replaced with
'_exptl_absorpt_process_details' as specified in the replacement file
'data/replacement-values/replacement_tags.lst'.

Automatic conversion script
Id: cif_correct_tags 9268 2022-04-12 08:56:07Z antanas 
;
_cod_original_formula_sum 'C17 H24 Br1 N1 O1 S1'
_cod_database_code 1504742

loop_
_symmetry_equiv_pos_as_xyz
'x, y, z'
'-x, -y, z'
'x+1/2, -y+1/2, -z'
'-x+1/2, y+1/2, -z'

loop_
_atom_site_label
_atom_site_fract_x
_atom_site_fract_y
_atom_site_fract_z
_atom_site_U_iso_or_equiv
_atom_site_adp_type
_atom_site_occupancy
_atom_site_symmetry_multiplicity
_atom_site_calc_flag
_atom_site_refinement_flags
Br1 0.54365(2) 0.57205(2) 0.45754(6) 0.04944(15) Uani 1 1 d .
Br2 0.91278(3) 0.59549(3) 0.32631(7) 0.0680(2) Uani 1 1 d .
S12 0.69369(5) 0.90626(5) 0.56458(10) 0.0246(2) Uani 1 1 d .
S22 0.81408(4) 0.84071(4) 1.04978(11) 0.0234(2) Uani 1 1 d .
O12 0.70773(14) 0.85130(14) 0.6748(3) 0.0315(7) Uani 1 1 d .
O22 0.79733(13) 0.80857(13) 1.2005(3) 0.0266(6) Uani 1 1 d .
N13 0.69207(16) 0.88123(16) 0.3854(3) 0.0223(7) Uani 1 1 d D
N23 0.79259(17) 0.79287(16) 0.9070(3) 0.0258(8) Uani 1 1 d D
C11 0.7701(2) 0.95449(19) 0.5573(5) 0.0286(9) Uani 1 1 d .
C14 0.62826(18) 0.85869(19) 0.3248(4) 0.0227(8) Uani 1 1 d .
C21 0.90514(18) 0.83919(19) 1.0449(5) 0.0280(8) Uani 1 1 d .
C24 0.79489(19) 0.71993(19) 0.9139(4) 0.0253(9) Uani 1 1 d .
C111 0.82776(19) 0.9090(2) 0.5307(5) 0.0352(10) Uani 1 1 d .
C112 0.7744(2) 0.9861(2) 0.7164(4) 0.0386(11) Uani 1 1 d .
C113 0.7630(2) 1.0071(2) 0.4336(5) 0.0442(12) Uani 1 1 d .
C141 0.62871(19) 0.86627(18) 0.1479(4) 0.0225(8) Uani 1 1 d .
C142 0.6391(2) 0.9372(2) 0.1009(4) 0.0358(11) Uani 1 1 d .
C143 0.6085(2) 0.9653(2) -0.0154(5) 0.0406(12) Uani 1 1 d .
C144 0.5611(2) 0.9303(2) -0.1196(5) 0.0375(11) Uani 1 1 d .
C145 0.5651(2) 0.8563(2) -0.0984(4) 0.0286(9) Uani 1 1 d .
C146 0.56692(18) 0.83845(19) 0.0710(4) 0.0241(8) Uani 1 1 d .
C151 0.60977(19) 0.78923(19) 0.3707(4) 0.0225(8) Uani 1 1 d .
C152 0.6529(2) 0.7373(2) 0.3481(4) 0.0273(9) Uani 1 1 d .
C153 0.6340(2) 0.6728(2) 0.3761(4) 0.0291(9) Uani 1 1 d .
C154 0.5709(2) 0.6606(2) 0.4263(5) 0.0325(9) Uani 1 1 d .
C155 0.52764(19) 0.7112(2) 0.4539(5) 0.0351(10) Uani 1 1 d .
C156 0.5475(2) 0.7752(2) 0.4267(4) 0.0317(9) Uani 1 1 d .
C211 0.9330(2) 0.7720(2) 1.0826(6) 0.0451(12) Uani 1 1 d .
C212 0.9252(2) 0.8891(2) 1.1663(5) 0.0438(12) Uani 1 1 d .
C213 0.9258(2) 0.8626(3) 0.8865(5) 0.0588(16) Uani 1 1 d .
C241 0.72670(18) 0.69006(19) 0.9481(4) 0.0277(8) Uani 1 1 d .
C242 0.7327(2) 0.6180(2) 0.9898(4) 0.0327(10) Uani 1 1 d .
C243 0.6881(2) 0.5738(2) 0.9545(4) 0.0343(9) Uani 1 1 d .
C244 0.6250(2) 0.5889(2) 0.8757(5) 0.0385(11) Uani 1 1 d .
C245 0.6130(2) 0.6625(2) 0.8607(5) 0.0356(10) Uani 1 1 d .
C246 0.67653(19) 0.6979(2) 0.8202(5) 0.0293(9) Uani 1 1 d .
C251 0.82667(19) 0.69203(19) 0.7707(4) 0.0243(9) Uani 1 1 d .
C252 0.8668(2) 0.6376(2) 0.7799(5) 0.0341(10) Uani 1 1 d .
C253 0.8931(2) 0.6086(2) 0.6486(6) 0.0424(12) Uani 1 1 d .
C254 0.8783(2) 0.6358(2) 0.5078(5) 0.0415(12) Uani 1 1 d .
C255 0.8395(2) 0.6902(2) 0.4921(5) 0.0382(11) Uani 1 1 d .
C256 0.8134(2) 0.7184(2) 0.6258(4) 0.0299(9) Uani 1 1 d .
H13 0.7209(19) 0.858(2) 0.343(5) 0.036 Uiso 1 1 d D
H14 0.5945 0.8883 0.3654 0.027 Uiso 1 1 calc R
H23 0.7663(19) 0.813(2) 0.851(4) 0.036 Uiso 1 1 d D
H24 0.8233 0.7083 1.0008 0.030 Uiso 1 1 calc R
H11A 0.8258 0.8916 0.4280 0.053 Uiso 1 1 calc R
H11B 0.8263 0.8735 0.6034 0.053 Uiso 1 1 calc R
H11C 0.8678 0.9331 0.5437 0.053 Uiso 1 1 calc R
H11D 0.8132 1.0126 0.7225 0.058 Uiso 1 1 calc R
H11E 0.7760 0.9522 0.7934 0.058 Uiso 1 1 calc R
H11F 0.7366 1.0132 0.7332 0.058 Uiso 1 1 calc R
H11G 0.7987 1.0376 0.4410 0.066 Uiso 1 1 calc R
H11H 0.7224 1.0301 0.4478 0.066 Uiso 1 1 calc R
H11I 0.7634 0.9867 0.3339 0.066 Uiso 1 1 calc R
H141 0.6661 0.8410 0.1089 0.027 Uiso 1 1 calc R
H142 0.6686 0.9623 0.1571 0.043 Uiso 1 1 calc R
H143 0.6168 1.0096 -0.0343 0.049 Uiso 1 1 calc R
H14A 0.5663 0.7909 0.0820 0.029 Uiso 1 1 calc R
H14B 0.5284 0.8560 0.1218 0.029 Uiso 1 1 calc R
H14C 0.6042 0.8398 -0.1486 0.034 Uiso 1 1 calc R
H14D 0.5274 0.8357 -0.1464 0.034 Uiso 1 1 calc R
H14E 0.5708 0.9413 -0.2258 0.045 Uiso 1 1 calc R
H14F 0.5170 0.9451 -0.0973 0.045 Uiso 1 1 calc R
H152 0.6952 0.7460 0.3137 0.033 Uiso 1 1 calc R
H153 0.6633 0.6383 0.3613 0.035 Uiso 1 1 calc R
H155 0.4857 0.7024 0.4903 0.042 Uiso 1 1 calc R
H156 0.5186 0.8096 0.4461 0.038 Uiso 1 1 calc R
H21A 0.9791 0.7759 1.1022 0.068 Uiso 1 1 calc R
H21B 0.9261 0.7429 0.9972 0.068 Uiso 1 1 calc R
H21C 0.9116 0.7547 1.1722 0.068 Uiso 1 1 calc R
H21D 0.9161 0.8717 1.2668 0.066 Uiso 1 1 calc R
H21E 0.9010 0.9291 1.1516 0.066 Uiso 1 1 calc R
H21F 0.9712 0.8980 1.1572 0.066 Uiso 1 1 calc R
H21G 0.9727 0.8662 0.8826 0.088 Uiso 1 1 calc R
H21H 0.9066 0.9049 0.8663 0.088 Uiso 1 1 calc R
H21I 0.9112 0.8317 0.8104 0.088 Uiso 1 1 calc R
H241 0.7094 0.7129 1.0388 0.033 Uiso 1 1 calc R
H242 0.7698 0.6043 1.0431 0.039 Uiso 1 1 calc R
H243 0.6965 0.5301 0.9804 0.041 Uiso 1 1 calc R
H24A 0.5893 0.5692 0.9333 0.046 Uiso 1 1 calc R
H24B 0.6253 0.5692 0.7739 0.046 Uiso 1 1 calc R
H24C 0.5959 0.6796 0.9570 0.043 Uiso 1 1 calc R
H24D 0.5806 0.6705 0.7811 0.043 Uiso 1 1 calc R
H24E 0.6941 0.6800 0.7253 0.035 Uiso 1 1 calc R
H24F 0.6677 0.7443 0.8040 0.035 Uiso 1 1 calc R
H252 0.8764 0.6199 0.8759 0.041 Uiso 1 1 calc R
H253 0.9200 0.5718 0.6559 0.051 Uiso 1 1 calc R
H255 0.8307 0.7079 0.3957 0.046 Uiso 1 1 calc R
H256 0.7868 0.7554 0.6178 0.036 Uiso 1 1 calc R

loop_
_atom_site_aniso_label
_atom_site_aniso_U_11
_atom_site_aniso_U_22
_atom_site_aniso_U_33
_atom_site_aniso_U_12
_atom_site_aniso_U_13
_atom_site_aniso_U_23
Br1 0.0440(3) 0.0291(2) 0.0753(3) -0.0131(2) -0.0103(3) 0.0137(2)
Br2 0.0761(4) 0.0536(3) 0.0743(4) -0.0127(3) 0.0484(3) -0.0293(3)
S12 0.0255(5) 0.0245(5) 0.0238(4) 0.0007(4) 0.0009(4) -0.0005(4)
S22 0.0187(5) 0.0252(5) 0.0262(5) 0.0001(4) 0.0004(4) -0.0032(4)
O12 0.0361(18) 0.0313(16) 0.0272(13) -0.0081(13) -0.0028(12) 0.0079(12)
O22 0.0220(15) 0.0347(16) 0.0233(13) -0.0044(12) 0.0044(11) -0.0014(11)
N13 0.0193(18) 0.0256(19) 0.0219(15) 0.0007(15) -0.0007(13) -0.0054(12)
N23 0.026(2) 0.0233(19) 0.0277(18) 0.0024(15) -0.0023(13) -0.0029(13)
C11 0.032(2) 0.024(2) 0.029(2) -0.0034(17) -0.0002(18) -0.0039(18)
C14 0.014(2) 0.022(2) 0.032(2) 0.0018(16) 0.0004(15) -0.0010(16)
C21 0.019(2) 0.031(2) 0.034(2) 0.0011(17) -0.0018(18) -0.0006(18)
C24 0.021(2) 0.028(2) 0.027(2) 0.0027(17) -0.0019(15) -0.0006(15)
C111 0.025(2) 0.042(3) 0.038(2) -0.0048(19) -0.0002(17) -0.011(2)
C112 0.047(3) 0.035(3) 0.033(2) -0.009(2) -0.002(2) -0.0135(19)
C113 0.050(3) 0.038(3) 0.045(3) -0.018(2) -0.012(2) 0.009(2)
C141 0.017(2) 0.021(2) 0.029(2) 0.0005(16) -0.0049(15) -0.0023(16)
C142 0.040(3) 0.029(3) 0.038(2) -0.016(2) -0.0097(19) 0.0043(18)
C143 0.055(3) 0.024(2) 0.043(3) -0.010(2) -0.019(2) 0.0144(18)
C144 0.046(3) 0.029(2) 0.037(2) -0.001(2) -0.0167(19) 0.0054(19)
C145 0.028(2) 0.025(2) 0.033(2) -0.0016(18) -0.0044(17) 0.0034(16)
C146 0.0195(19) 0.025(2) 0.0281(19) -0.0042(15) -0.0051(15) -0.0013(16)
C151 0.021(2) 0.023(2) 0.0238(19) 0.0015(17) -0.0030(15) 0.0008(15)
C152 0.022(2) 0.030(2) 0.030(2) -0.0011(18) -0.0014(17) 0.0025(17)
C153 0.030(2) 0.021(2) 0.035(2) 0.0015(19) -0.0042(17) 0.0017(17)
C154 0.032(2) 0.031(2) 0.035(2) -0.0073(19) -0.0049(18) 0.0054(18)
C155 0.021(2) 0.041(3) 0.044(2) -0.0074(19) 0.004(2) 0.005(2)
C156 0.025(2) 0.028(2) 0.042(2) -0.0010(18) -0.0002(19) 0.0044(18)
C211 0.022(2) 0.039(3) 0.074(3) 0.000(2) -0.007(2) -0.007(2)
C212 0.027(3) 0.046(3) 0.058(3) -0.004(2) -0.004(2) -0.018(2)
C213 0.032(3) 0.108(5) 0.036(3) -0.017(3) 0.005(2) 0.015(3)
C241 0.027(2) 0.031(2) 0.0251(18) 0.0016(17) 0.0043(17) -0.0018(18)
C242 0.034(3) 0.038(3) 0.026(2) -0.001(2) -0.0046(17) 0.0054(17)
C243 0.042(2) 0.027(2) 0.034(2) -0.003(2) 0.003(2) 0.0073(19)
C244 0.033(3) 0.034(3) 0.048(2) -0.007(2) 0.001(2) -0.003(2)
C245 0.025(2) 0.036(3) 0.045(2) -0.001(2) 0.0043(18) -0.005(2)
C246 0.021(2) 0.026(2) 0.041(2) 0.0028(18) -0.0038(18) 0.0039(18)
C251 0.018(2) 0.024(2) 0.030(2) -0.0049(17) 0.0004(15) -0.0033(16)
C252 0.025(2) 0.030(3) 0.047(3) 0.0050(19) 0.0006(19) -0.001(2)
C253 0.030(3) 0.026(3) 0.071(3) 0.005(2) 0.007(2) -0.007(2)
C254 0.035(3) 0.039(3) 0.050(3) -0.014(2) 0.019(2) -0.014(2)
C255 0.045(3) 0.035(3) 0.035(2) -0.007(2) 0.0125(19) -0.0072(18)
C256 0.030(2) 0.028(2) 0.032(2) -0.0049(19) 0.0057(18) -0.0026(17)

loop_
_atom_type_symbol
_atom_type_radius_bond
Br 1.14
S 1.02
O 0.73
N 0.75
C 0.77
H 0.32

loop_
_geom_angle_atom_site_label_1
_geom_angle_atom_site_label_2
_geom_angle_atom_site_label_3
_geom_angle
O12 S12 N13 112.34(17)
O12 S12 C11 104.81(17)
N13 S12 C11 98.61(18)
O22 S22 N23 109.99(16)
O22 S22 C21 103.89(17)
N23 S22 C21 103.96(18)
C14 N13 S12 116.9(3)
C14 N13 H13 107(3)
S12 N13 H13 125(3)
C24 N23 S22 123.6(3)
C24 N23 H23 122(3)
S22 N23 H23 109(3)
C111 C11 C113 113.2(4)
C111 C11 C112 110.5(3)
C113 C11 C112 110.5(3)
C111 C11 S12 109.8(3)
C113 C11 S12 108.5(3)
C112 C11 S12 104.0(3)
N13 C14 C151 114.5(3)
N13 C14 C141 108.6(3)
C151 C14 C141 110.9(3)
N13 C14 H14 107.50
C151 C14 H14 107.50
C141 C14 H14 107.50
C211 C21 C213 112.0(4)
C211 C21 C212 110.5(4)
C213 C21 C212 110.2(4)
C211 C21 S22 112.7(3)
C213 C21 S22 107.1(3)
C212 C21 S22 104.1(3)
N23 C24 C251 110.8(3)
N23 C24 C241 111.8(3)
C251 C24 C241 113.4(3)
N23 C24 H24 106.80
C251 C24 H24 106.80
C241 C24 H24 106.80
C11 C111 H11A 109.50
C11 C111 H11B 109.50
H11A C111 H11B 109.50
C11 C111 H11C 109.50
H11A C111 H11C 109.50
H11B C111 H11C 109.50
C11 C112 H11D 109.50
C11 C112 H11E 109.50
H11D C112 H11E 109.50
C11 C112 H11F 109.50
H11D C112 H11F 109.50
H11E C112 H11F 109.50
C11 C113 H11G 109.50
C11 C113 H11H 109.50
H11G C113 H11H 109.50
C11 C113 H11I 109.50
H11G C113 H11I 109.50
H11H C113 H11I 109.50
C142 C141 C146 110.4(3)
C142 C141 C14 111.4(3)
C146 C141 C14 113.0(3)
C142 C141 H141 107.20
C146 C141 H141 107.20
C14 C141 H141 107.20
C143 C142 C141 123.6(4)
C143 C142 H142 118.20
C141 C142 H142 118.20
C142 C143 C144 124.2(4)
C142 C143 H143 117.90
C144 C143 H143 117.90
C143 C144 C145 111.1(3)
C143 C144 H14E 109.40
C145 C144 H14E 109.40
C143 C144 H14F 109.40
C145 C144 H14F 109.40
H14E C144 H14F 108.00
C144 C145 C146 110.9(3)
C144 C145 H14C 109.50
C146 C145 H14C 109.50
C144 C145 H14D 109.50
C146 C145 H14D 109.50
H14C C145 H14D 108.10
C145 C146 C141 110.8(3)
C145 C146 H14A 109.50
C141 C146 H14A 109.50
C145 C146 H14B 109.50
C141 C146 H14B 109.50
H14A C146 H14B 108.10
C152 C151 C156 118.3(4)
C152 C151 C14 120.8(3)
C156 C151 C14 120.7(3)
C151 C152 C153 121.0(4)
C151 C152 H152 119.50
C153 C152 H152 119.50
C154 C153 C152 118.9(4)
C154 C153 H153 120.50
C152 C153 H153 120.50
C155 C154 C153 121.3(4)
C155 C154 Br1 119.5(3)
C153 C154 Br1 119.1(3)
C154 C155 C156 119.0(4)
C154 C155 H155 120.50
C156 C155 H155 120.50
C155 C156 C151 121.4(4)
C155 C156 H156 119.30
C151 C156 H156 119.30
C21 C211 H21A 109.50
C21 C211 H21B 109.50
H21A C211 H21B 109.50
C21 C211 H21C 109.50
H21A C211 H21C 109.50
H21B C211 H21C 109.50
C21 C212 H21D 109.50
C21 C212 H21E 109.50
H21D C212 H21E 109.50
C21 C212 H21F 109.50
H21D C212 H21F 109.50
H21E C212 H21F 109.50
C21 C213 H21G 109.50
C21 C213 H21H 109.50
H21G C213 H21H 109.50
C21 C213 H21I 109.50
H21G C213 H21I 109.50
H21H C213 H21I 109.50
C242 C241 C246 109.4(3)
C242 C241 C24 110.6(3)
C246 C241 C24 115.1(3)
C242 C241 H241 107.10
C246 C241 H241 107.10
C24 C241 H241 107.10
C243 C242 C241 123.3(4)
C243 C242 H242 118.40
C241 C242 H242 118.40
C242 C243 C244 124.4(4)
C242 C243 H243 117.80
C244 C243 H243 117.80
C243 C244 C245 112.4(4)
C243 C244 H24A 109.10
C245 C244 H24A 109.10
C243 C244 H24B 109.10
C245 C244 H24B 109.10
H24A C244 H24B 107.90
C244 C245 C246 110.2(3)
C244 C245 H24C 109.60
C246 C245 H24C 109.60
C244 C245 H24D 109.60
C246 C245 H24D 109.60
H24C C245 H24D 108.10
C241 C246 C245 110.8(3)
C241 C246 H24E 109.50
C245 C246 H24E 109.50
C241 C246 H24F 109.50
C245 C246 H24F 109.50
H24E C246 H24F 108.10
C252 C251 C256 118.4(4)
C252 C251 C24 120.5(4)
C256 C251 C24 121.0(3)
C251 C252 C253 121.4(4)
C251 C252 H252 119.30
C253 C252 H252 119.30
C254 C253 C252 118.3(4)
C254 C253 H253 120.80
C252 C253 H253 120.80
C255 C254 C253 122.7(4)
C255 C254 Br2 118.6(4)
C253 C254 Br2 118.7(4)
C254 C255 C256 118.0(4)
C254 C255 H255 121.00
C256 C255 H255 121.00
C251 C256 C255 121.2(4)
C251 C256 H256 119.40
C255 C256 H256 119.40

loop_
_geom_bond_atom_site_label_1
_geom_bond_atom_site_label_2
_geom_bond_distance
Br1 C154 1.902(4)
Br2 C254 1.911(4)
S12 O12 1.498(3)
S12 N13 1.638(3)
S12 C11 1.843(4)
S22 O22 1.503(3)
S22 N23 1.636(3)
S22 C21 1.861(4)
N13 C14 1.478(5)
N13 H13 0.84(3)
N23 C24 1.483(5)
N23 H23 0.83(3)
C11 C111 1.515(6)
C11 C113 1.523(5)
C11 C112 1.526(5)
C14 C151 1.514(5)
C14 C141 1.545(5)
C14 H14 0.9800
C21 C211 1.514(6)
C21 C213 1.517(6)
C21 C212 1.519(5)
C24 C251 1.514(5)
C24 C241 1.548(5)
C24 H24 0.9800
C111 H11A 0.9600
C111 H11B 0.9600
C111 H11C 0.9600
C112 H11D 0.9600
C112 H11E 0.9600
C112 H11F 0.9600
C113 H11G 0.9600
C113 H11H 0.9600
C113 H11I 0.9600
C141 C142 1.512(5)
C141 C146 1.536(5)
C141 H141 0.9800
C142 C143 1.317(5)
C142 H142 0.9300
C143 C144 1.504(6)
C143 H143 0.9300
C144 C145 1.516(6)
C144 H14E 0.9700
C144 H14F 0.9700
C145 C146 1.517(5)
C145 H14C 0.9700
C145 H14D 0.9700
C146 H14A 0.9700
C146 H14B 0.9700
C151 C152 1.388(5)
C151 C156 1.392(5)
C152 C153 1.389(5)
C152 H152 0.9300
C153 C154 1.382(6)
C153 H153 0.9300
C154 C155 1.377(6)
C155 C156 1.382(5)
C155 H155 0.9300
C156 H156 0.9300
C211 H21A 0.9600
C211 H21B 0.9600
C211 H21C 0.9600
C212 H21D 0.9600
C212 H21E 0.9600
C212 H21F 0.9600
C213 H21G 0.9600
C213 H21H 0.9600
C213 H21I 0.9600
C241 C242 1.512(6)
C241 C246 1.520(5)
C241 H241 0.9800
C242 C243 1.316(6)
C242 H242 0.9300
C243 C244 1.492(6)
C243 H243 0.9300
C244 C245 1.521(6)
C244 H24A 0.9700
C244 H24B 0.9700
C245 C246 1.526(6)
C245 H24C 0.9700
C245 H24D 0.9700
C246 H24E 0.9700
C246 H24F 0.9700
C251 C252 1.378(6)
C251 C256 1.395(5)
C252 C253 1.392(6)
C252 H252 0.9300
C253 C254 1.377(6)
C253 H253 0.9300
C254 C255 1.365(7)
C255 C256 1.401(5)
C255 H255 0.9300
C256 H256 0.9300

loop_
_geom_hbond_atom_site_label_D
_geom_hbond_atom_site_label_H
_geom_hbond_atom_site_label_A
_geom_hbond_distance_DH
_geom_hbond_distance_HA
_geom_hbond_distance_DA
_geom_hbond_angle_DHA
N23 H23 O12 0.834 2.09(4) 2.913(6) 168(4)

loop_
_geom_torsion_atom_site_label_1
_geom_torsion_atom_site_label_2
_geom_torsion_atom_site_label_3
_geom_torsion_atom_site_label_4
_geom_torsion
O12 S12 N13 C14 89.6(3)
C11 S12 N13 C14 -160.4(3)
O22 S22 N23 C24 -33.7(3)
C21 S22 N23 C24 77.1(3)
O12 S12 C11 C111 49.4(3)
N13 S12 C11 C111 -66.6(3)
O12 S12 C11 C113 173.5(3)
N13 S12 C11 C113 57.6(3)
O12 S12 C11 C112 -68.8(3)
N13 S12 C11 C112 175.2(3)
S12 N13 C14 C151 -79.8(4)
S12 N13 C14 C141 155.7(3)
O22 S22 C21 C211 49.1(3)
N23 S22 C21 C211 -66.0(3)
O22 S22 C21 C213 172.6(3)
N23 S22 C21 C213 57.5(4)
O22 S22 C21 C212 -70.6(3)
N23 S22 C21 C212 174.2(3)
S22 N23 C24 C251 -133.4(3)
S22 N23 C24 C241 99.2(4)
N13 C14 C141 C142 -60.2(4)
C151 C14 C141 C142 173.2(3)
N13 C14 C141 C146 174.8(3)
C151 C14 C141 C146 48.2(4)
C146 C141 C142 C143 -14.4(6)
C14 C141 C142 C143 -140.9(4)
C141 C142 C143 C144 -2.0(8)
C142 C143 C144 C145 -13.4(7)
C143 C144 C145 C146 45.1(5)
C144 C145 C146 C141 -63.2(4)
C142 C141 C146 C145 45.9(4)
C14 C141 C146 C145 171.4(3)
N13 C14 C151 C152 -51.5(5)
C141 C14 C151 C152 71.7(4)
N13 C14 C151 C156 133.0(4)
C141 C14 C151 C156 -103.8(4)
C156 C151 C152 C153 1.9(6)
C14 C151 C152 C153 -173.7(3)
C151 C152 C153 C154 0.4(6)
C152 C153 C154 C155 -2.3(6)
C152 C153 C154 Br1 177.7(3)
C153 C154 C155 C156 1.8(6)
Br1 C154 C155 C156 -178.2(3)
C154 C155 C156 C151 0.6(6)
C152 C151 C156 C155 -2.4(6)
C14 C151 C156 C155 173.2(4)
N23 C24 C241 C242 -167.3(3)
C251 C24 C241 C242 66.7(4)
N23 C24 C241 C246 68.1(4)
C251 C24 C241 C246 -57.9(5)
C246 C241 C242 C243 -18.7(5)
C24 C241 C242 C243 -146.5(4)
C241 C242 C243 C244 -2.8(6)
C242 C243 C244 C245 -8.3(6)
C243 C244 C245 C246 40.0(5)
C242 C241 C246 C245 50.6(4)
C24 C241 C246 C245 175.8(3)
C244 C245 C246 C241 -63.0(5)
N23 C24 C251 C252 142.9(4)
C241 C24 C251 C252 -90.6(4)
N23 C24 C251 C256 -40.6(5)
C241 C24 C251 C256 86.0(5)
C256 C251 C252 C253 -0.8(6)
C24 C251 C252 C253 175.8(4)
C251 C252 C253 C254 0.2(7)
C252 C253 C254 C255 0.6(7)
C252 C253 C254 Br2 -178.8(3)
C253 C254 C255 C256 -0.7(7)
Br2 C254 C255 C256 178.6(3)
C252 C251 C256 C255 0.6(6)
C24 C251 C256 C255 -176.0(4)
C254 C255 C256 C251 0.1(6)
